data_4347131
loop_
_publ_author_name
'Zhao, Xin'
'Zhou, Feng'
'Liu, Quan'
'Chen, Qiu-Fang'
'Yang, Jun-Yi'
'Zhang, Wen-Hua'
'Song, Ying-Lin'
'Lang, Jian-Ping'

_publ_section_title
;
 Diverse Tp*-Capped W-Cu-S Clusters from One-Pot Assembly Involving in
 Situ Thiolation of Phosphines.
;
_journal_issue 4
_journal_name_full 'Inorganic chemistry'
_journal_page_first 1861
_journal_page_last 1871
_journal_paper_doi 10.1021/acs.inorgchem.5b02765
_journal_volume 55
_journal_year 2016
_chemical_formula_moiety 'C58 H72 B2 Cl4 Cu6 N12 P2 S8 W2'
_chemical_formula_sum 'C58 H72 B2 Cl4 Cu6 N12 P2 S8 W2'
_chemical_formula_weight 2168.05
_space_group_crystal_system triclinic
_space_group_IT_number 2
_space_group_name_Hall '-P 1'
_space_group_name_H-M_alt 'P -1'
_atom_sites_solution_hydrogens mixed
_audit_creation_method SHELXL-2014/7
_audit_update_record
;
2015-06-19 # Formatted by publCIF

;
_cell_angle_alpha 101.059(4)
_cell_angle_beta 99.450(4)
_cell_angle_gamma 108.508(5)
_cell_formula_units_Z 1
_cell_length_a 11.8352(6)
_cell_length_b 13.1013(7)
_cell_length_c 14.2767(6)
_cell_measurement_reflns_used 8066
_cell_measurement_temperature 223(2)
_cell_measurement_theta_max 29.5530
_cell_measurement_theta_min 3.6100
_cell_volume 1999.06(19)
_computing_structure_refinement 'SHELXL-2014/7 (Sheldrick, 2014)'
_diffrn_ambient_temperature 223(2)
_diffrn_detector_area_resol_mean 10.4471
_diffrn_measured_fraction_theta_full 0.999
_diffrn_measured_fraction_theta_max 0.876
_diffrn_measurement_device_type 'Xcalibur, Atlas, Gemini'
_diffrn_measurement_method '\w scans'
_diffrn_radiation_type MoK\a
_diffrn_radiation_wavelength 0.71073
_diffrn_reflns_av_R_equivalents 0.0436
_diffrn_reflns_av_unetI/netI 0.0705
_diffrn_reflns_Laue_measured_fraction_full 0.999
_diffrn_reflns_Laue_measured_fraction_max 0.876
_diffrn_reflns_limit_h_max 16
_diffrn_reflns_limit_h_min -16
_diffrn_reflns_limit_k_max 18
_diffrn_reflns_limit_k_min -18
_diffrn_reflns_limit_l_max 19
_diffrn_reflns_limit_l_min -18
_diffrn_reflns_number 22782
_diffrn_reflns_point_group_measured_fraction_full 0.999
_diffrn_reflns_point_group_measured_fraction_max 0.876
_diffrn_reflns_theta_full 25.242
_diffrn_reflns_theta_max 30.280
_diffrn_reflns_theta_min 2.870
_diffrn_standards_decay_% 0
_diffrn_standards_interval_count 0
_diffrn_standards_interval_time 0
_diffrn_standards_number 0
_exptl_absorpt_coefficient_mu 4.854
_exptl_absorpt_correction_T_max 0.785
_exptl_absorpt_correction_T_min 0.564
_exptl_absorpt_correction_type multi-scan
_exptl_absorpt_process_details
;
CrysAlisPro, Agilent Technologies,
Version 1.171.36.32 (release 02-08-2013 CrysAlis171 .NET)
(compiled Aug  2 2013,16:46:58)
Empirical absorption correction using spherical harmonics,
 implemented in SCALE3 ABSPACK scaling algorithm.
;
_exptl_crystal_colour 'dark red'
_exptl_crystal_density_diffrn 1.801
_exptl_crystal_density_meas 1.801
_exptl_crystal_description prism
_exptl_crystal_F_000 1062
_exptl_crystal_size_max 0.200
_exptl_crystal_size_mid 0.100
_exptl_crystal_size_min 0.050
_refine_diff_density_max 1.730
_refine_diff_density_min -1.263
_refine_diff_density_rms 0.148
_refine_ls_extinction_method none
_refine_ls_goodness_of_fit_ref 1.016
_refine_ls_hydrogen_treatment mixed
_refine_ls_matrix_type full
_refine_ls_number_parameters 433
_refine_ls_number_reflns 10476
_refine_ls_number_restraints 0
_refine_ls_restrained_S_all 1.016
_refine_ls_R_factor_all 0.0700
_refine_ls_R_factor_gt 0.0454
_refine_ls_shift/su_max 0.000
_refine_ls_shift/su_mean 0.000
_refine_ls_structure_factor_coef Fsqd
_refine_ls_weighting_details 'w=1/[\s^2^(Fo^2^)+(0.0453P)^2^+0.1384P] where P=(Fo^2^+2Fc^2^)/3'
_refine_ls_weighting_scheme calc
_refine_ls_wR_factor_gt 0.0932
_refine_ls_wR_factor_ref 0.1038
_reflns_Friedel_coverage 0.000
_reflns_number_gt 7947
_reflns_number_total 10476
_reflns_threshold_expression 'I > 2\s(I)'
_cod_data_source_file ic5b02765_si_002.cif
_cod_data_source_block Compound6
_cod_original_cell_volume 1999.06(18)
_cod_database_code 4347131
_publcif_datablock.id {121c37f3-c399-4668-955a-68f707833442}

_shelx_shelxl_version_number 2014/7
_shelx_space_group_comment
;
The symmetry employed for this shelxl refinement is uniquely defined
by the following loop, which should always be used as a source of
symmetry information in preference to the above space-group names.
They are only intended as comments.
;
_shelx_estimated_absorpt_t_min 0.444
_shelx_estimated_absorpt_t_max 0.793

loop_
_space_group_symop_operation_xyz
'x, y, z'
'-x, -y, -z'

loop_
_atom_site_label
_atom_site_type_symbol
_atom_site_fract_x
_atom_site_fract_y
_atom_site_fract_z
_atom_site_U_iso_or_equiv
_atom_site_adp_type
_atom_site_occupancy
_atom_site_site_symmetry_order
_atom_site_calc_flag
_atom_site_refinement_flags_posn
_atom_site_refinement_flags_adp
W1 W 0.82522(2) 0.69444(2) 0.22462(2) 0.02740(7) Uani 1 1 d . .
Cu1 Cu 0.62581(5) 0.72951(6) 0.15033(5) 0.03686(16) Uani 1 1 d . .
Cu2 Cu 0.61792(6) 0.52957(6) 0.21154(5) 0.03860(17) Uani 1 1 d . .
Cu3 Cu 0.70334(6) 0.74590(6) 0.35483(5) 0.03967(17) Uani 1 1 d . .
S1 S 0.78409(11) 0.85671(11) 0.26516(10) 0.0340(3) Uani 1 1 d . .
S2 S 0.67382(11) 0.58666(11) 0.08471(10) 0.0358(3) Uani 1 1 d . .
S3 S 0.77160(13) 0.60549(12) 0.34506(11) 0.0382(3) Uani 1 1 d . .
S4 S 0.42991(13) 0.40988(13) 0.18206(12) 0.0449(4) Uani 1 1 d . .
Cl1 Cl 0.46302(13) 0.75664(15) 0.09048(13) 0.0569(4) Uani 1 1 d . .
Cl2 Cl 0.59966(16) 0.79516(15) 0.45348(13) 0.0621(5) Uani 1 1 d . .
P1 P 0.42765(14) 0.31115(12) 0.27368(11) 0.0389(3) Uani 1 1 d . .
B1 B 1.1148(6) 0.7416(6) 0.1962(5) 0.0400(15) Uani 1 1 d . .
H1 H 1.200(5) 0.751(5) 0.188(4) 0.048 Uiso 1 1 d . U
N1 N 1.0498(4) 0.7893(3) 0.1249(3) 0.0330(10) Uani 1 1 d . .
N2 N 0.9292(3) 0.7798(3) 0.1217(3) 0.0306(9) Uani 1 1 d . .
N3 N 1.1174(4) 0.7984(4) 0.3003(4) 0.0406(11) Uani 1 1 d . .
N4 N 1.0099(4) 0.7883(4) 0.3316(3) 0.0355(10) Uani 1 1 d . .
N5 N 1.0431(4) 0.6172(4) 0.1741(4) 0.0376(11) Uani 1 1 d . .
N6 N 0.9257(4) 0.5775(4) 0.1855(3) 0.0368(10) Uani 1 1 d . .
C1 C 1.2188(5) 0.8692(6) 0.0469(5) 0.0574(18) Uani 1 1 d . .
H1A H 1.2752 0.9247 0.1050 0.086 Uiso 1 1 calc R U
H1B H 1.2259 0.8981 -0.0104 0.086 Uiso 1 1 calc R U
H1C H 1.2386 0.8021 0.0384 0.086 Uiso 1 1 calc R U
C2 C 1.0907(5) 0.8423(4) 0.0588(4) 0.0368(12) Uani 1 1 d . .
C3 C 0.9959(5) 0.8660(5) 0.0101(4) 0.0376(12) Uani 1 1 d . .
H3 H 0.9981 0.9021 -0.0409 0.045 Uiso 1 1 calc R U
C4 C 0.8975(4) 0.8272(4) 0.0496(4) 0.0312(11) Uani 1 1 d . .
C5 C 0.7781(5) 0.8400(5) 0.0203(4) 0.0426(14) Uani 1 1 d . .
H5A H 0.7134 0.7671 -0.0034 0.064 Uiso 1 1 calc R U
H5B H 0.7802 0.8783 -0.0316 0.064 Uiso 1 1 calc R U
H5C H 0.7624 0.8832 0.0765 0.064 Uiso 1 1 calc R U
C6 C 1.3463(5) 0.8959(7) 0.3662(7) 0.085(3) Uani 1 1 d . .
H6A H 1.4000 0.9588 0.4203 0.127 Uiso 1 1 calc R U
H6B H 1.3522 0.9150 0.3044 0.127 Uiso 1 1 calc R U
H6C H 1.3709 0.8321 0.3678 0.127 Uiso 1 1 calc R U
C7 C 1.2149(5) 0.8672(6) 0.3760(5) 0.0554(18) Uani 1 1 d . .
C8 C 1.1718(6) 0.8988(6) 0.4538(5) 0.0584(18) Uani 1 1 d . .
H8 H 1.2194 0.9457 0.5156 0.070 Uiso 1 1 calc R U
C9 C 1.0446(5) 0.8499(5) 0.4267(4) 0.0449(14) Uani 1 1 d . .
C10 C 0.9600(6) 0.8586(6) 0.4921(4) 0.0576(18) Uani 1 1 d . .
H10A H 0.8988 0.8847 0.4616 0.086 Uiso 1 1 calc R U
H10B H 1.0067 0.9110 0.5549 0.086 Uiso 1 1 calc R U
H10C H 0.9197 0.7860 0.5022 0.086 Uiso 1 1 calc R U
C11 C 1.2008(6) 0.5457(6) 0.1164(6) 0.069(2) Uani 1 1 d . .
H11A H 1.2096 0.5846 0.0652 0.103 Uiso 1 1 calc R U
H11B H 1.2064 0.4731 0.0942 0.103 Uiso 1 1 calc R U
H11C H 1.2655 0.5887 0.1751 0.103 Uiso 1 1 calc R U
C12 C 1.0776(5) 0.5311(5) 0.1394(5) 0.0447(14) Uani 1 1 d . .
C13 C 0.9819(5) 0.4344(5) 0.1301(5) 0.0461(15) Uani 1 1 d . .
H13 H 0.9800 0.3614 0.1075 0.055 Uiso 1 1 calc R U
C14 C 0.8888(5) 0.4639(5) 0.1600(4) 0.0412(13) Uani 1 1 d . .
C15 C 0.7702(5) 0.3847(5) 0.1640(5) 0.0517(16) Uani 1 1 d . .
H15A H 0.7515 0.4094 0.2262 0.078 Uiso 1 1 calc R U
H15B H 0.7750 0.3113 0.1581 0.078 Uiso 1 1 calc R U
H15C H 0.7060 0.3814 0.1103 0.078 Uiso 1 1 calc R U
C16 C 0.4961(5) 0.2083(5) 0.2390(4) 0.0424(14) Uani 1 1 d . .
C17 C 0.5110(5) 0.1826(5) 0.1450(5) 0.0457(15) Uani 1 1 d . .
H17 H 0.4868 0.2193 0.0994 0.055 Uiso 1 1 calc R U
C18 C 0.5610(5) 0.1037(6) 0.1173(6) 0.0583(19) Uani 1 1 d . .
H18 H 0.5684 0.0853 0.0523 0.070 Uiso 1 1 calc R U
C19 C 0.6007(6) 0.0510(6) 0.1840(7) 0.070(2) Uani 1 1 d . .
H19 H 0.6374 -0.0012 0.1653 0.084 Uiso 1 1 calc R U
C20 C 0.5859(7) 0.0757(7) 0.2765(7) 0.076(2) Uani 1 1 d . .
H20 H 0.6108 0.0390 0.3218 0.091 Uiso 1 1 calc R U
C21 C 0.5343(7) 0.1547(6) 0.3057(6) 0.066(2) Uani 1 1 d . .
H21 H 0.5253 0.1717 0.3705 0.079 Uiso 1 1 calc R U
C22 C 0.2671(5) 0.2382(5) 0.2686(4) 0.0403(13) Uani 1 1 d . .
C23 C 0.2223(6) 0.1262(5) 0.2665(5) 0.0484(15) Uani 1 1 d . .
H23 H 0.2756 0.0862 0.2676 0.058 Uiso 1 1 calc R U
C24 C 0.0987(6) 0.0723(5) 0.2626(5) 0.0544(17) Uani 1 1 d . .
H24 H 0.0690 -0.0032 0.2628 0.065 Uiso 1 1 calc R U
C25 C 0.0208(6) 0.1305(6) 0.2583(5) 0.0516(16) Uani 1 1 d . .
H25 H -0.0633 0.0942 0.2533 0.062 Uiso 1 1 calc R U
C26 C 0.0650(6) 0.2405(6) 0.2614(5) 0.0579(18) Uani 1 1 d . .
H26 H 0.0111 0.2800 0.2609 0.069 Uiso 1 1 calc R U
C27 C 0.1876(5) 0.2965(5) 0.2652(5) 0.0528(16) Uani 1 1 d . .
H27 H 0.2161 0.3722 0.2654 0.063 Uiso 1 1 calc R U
C28 C 0.5089(6) 0.3843(5) 0.4001(4) 0.0480(15) Uani 1 1 d . .
H28A H 0.5037 0.3295 0.4389 0.058 Uiso 1 1 calc R U
H28B H 0.5958 0.4213 0.4024 0.058 Uiso 1 1 calc R U
C29 C 0.4615(6) 0.4702(5) 0.4477(4) 0.0510(16) Uani 1 1 d . .
H29A H 0.3757 0.4337 0.4490 0.061 Uiso 1 1 calc R U
H29B H 0.4645 0.5248 0.4089 0.061 Uiso 1 1 calc R U

loop_
_atom_site_aniso_label
_atom_site_aniso_U_11
_atom_site_aniso_U_22
_atom_site_aniso_U_33
_atom_site_aniso_U_23
_atom_site_aniso_U_13
_atom_site_aniso_U_12
W1 0.02365(10) 0.02755(11) 0.03348(13) 0.01029(8) 0.01028(8) 0.00949(8)
Cu1 0.0277(3) 0.0405(4) 0.0451(4) 0.0122(3) 0.0097(3) 0.0148(3)
Cu2 0.0324(3) 0.0345(4) 0.0474(4) 0.0108(3) 0.0160(3) 0.0069(3)
Cu3 0.0427(4) 0.0391(4) 0.0428(4) 0.0126(3) 0.0216(3) 0.0154(3)
S1 0.0325(6) 0.0297(7) 0.0433(8) 0.0108(6) 0.0141(6) 0.0128(5)
S2 0.0303(6) 0.0362(7) 0.0377(8) 0.0054(6) 0.0090(6) 0.0097(6)
S3 0.0414(7) 0.0370(7) 0.0402(8) 0.0169(6) 0.0152(6) 0.0128(6)
S4 0.0359(7) 0.0444(9) 0.0536(9) 0.0199(7) 0.0110(7) 0.0091(6)
Cl1 0.0332(7) 0.0684(11) 0.0758(12) 0.0246(9) 0.0094(7) 0.0256(7)
Cl2 0.0734(11) 0.0671(11) 0.0665(11) 0.0236(9) 0.0465(9) 0.0343(9)
P1 0.0460(8) 0.0337(8) 0.0378(8) 0.0099(6) 0.0141(7) 0.0130(7)
B1 0.031(3) 0.043(4) 0.056(4) 0.021(3) 0.018(3) 0.019(3)
N1 0.028(2) 0.031(2) 0.049(3) 0.016(2) 0.018(2) 0.0151(19)
N2 0.028(2) 0.029(2) 0.038(3) 0.0095(19) 0.0138(18) 0.0111(18)
N3 0.026(2) 0.035(3) 0.059(3) 0.019(2) 0.006(2) 0.009(2)
N4 0.029(2) 0.036(2) 0.042(3) 0.014(2) 0.0051(19) 0.0119(19)
N5 0.030(2) 0.035(2) 0.062(3) 0.024(2) 0.021(2) 0.018(2)
N6 0.036(2) 0.032(2) 0.049(3) 0.019(2) 0.017(2) 0.013(2)
C1 0.050(4) 0.058(4) 0.092(5) 0.041(4) 0.048(4) 0.029(3)
C2 0.041(3) 0.031(3) 0.048(3) 0.014(3) 0.026(3) 0.016(2)
C3 0.046(3) 0.035(3) 0.041(3) 0.019(3) 0.021(3) 0.017(3)
C4 0.033(3) 0.032(3) 0.033(3) 0.009(2) 0.012(2) 0.015(2)
C5 0.037(3) 0.049(4) 0.043(3) 0.021(3) 0.004(2) 0.015(3)
C6 0.026(3) 0.088(6) 0.118(7) 0.019(5) -0.003(4) 0.006(4)
C7 0.033(3) 0.053(4) 0.072(5) 0.018(4) -0.008(3) 0.015(3)
C8 0.045(4) 0.057(4) 0.052(4) 0.001(3) -0.013(3) 0.010(3)
C9 0.046(3) 0.039(3) 0.043(4) 0.012(3) -0.002(3) 0.013(3)
C10 0.063(4) 0.063(4) 0.033(3) 0.001(3) 0.002(3) 0.015(4)
C11 0.060(4) 0.062(5) 0.119(7) 0.042(5) 0.053(4) 0.042(4)
C12 0.047(3) 0.045(3) 0.058(4) 0.020(3) 0.020(3) 0.030(3)
C13 0.050(3) 0.035(3) 0.066(4) 0.019(3) 0.027(3) 0.024(3)
C14 0.040(3) 0.031(3) 0.055(4) 0.011(3) 0.012(3) 0.014(2)
C15 0.053(4) 0.030(3) 0.079(5) 0.019(3) 0.026(3) 0.016(3)
C16 0.043(3) 0.035(3) 0.049(4) 0.010(3) 0.012(3) 0.014(3)
C17 0.037(3) 0.046(4) 0.049(4) 0.003(3) 0.016(3) 0.010(3)
C18 0.034(3) 0.050(4) 0.076(5) -0.009(4) 0.022(3) 0.007(3)
C19 0.052(4) 0.055(4) 0.106(7) 0.009(5) 0.029(4) 0.025(4)
C20 0.090(6) 0.068(5) 0.091(6) 0.029(5) 0.024(5) 0.051(5)
C21 0.084(5) 0.062(5) 0.065(5) 0.020(4) 0.022(4) 0.040(4)
C22 0.046(3) 0.038(3) 0.033(3) 0.005(3) 0.017(3) 0.010(3)
C23 0.051(4) 0.039(3) 0.053(4) 0.014(3) 0.015(3) 0.010(3)
C24 0.060(4) 0.034(3) 0.065(4) 0.016(3) 0.025(3) 0.005(3)
C25 0.048(4) 0.057(4) 0.049(4) 0.021(3) 0.017(3) 0.011(3)
C26 0.053(4) 0.064(5) 0.074(5) 0.032(4) 0.029(3) 0.029(4)
C27 0.052(4) 0.045(4) 0.069(5) 0.017(3) 0.025(3) 0.021(3)
C28 0.061(4) 0.037(3) 0.041(4) 0.005(3) 0.018(3) 0.012(3)
C29 0.061(4) 0.041(3) 0.046(4) 0.006(3) 0.015(3) 0.013(3)

loop_
_atom_type_symbol
_atom_type_description
_atom_type_scat_dispersion_real
_atom_type_scat_dispersion_imag
_atom_type_scat_source
C C 0.0033 0.0016 'International Tables Vol C Tables 4.2.6.8 and 6.1.1.4'
H H 0.0000 0.0000 'International Tables Vol C Tables 4.2.6.8 and 6.1.1.4'
B B 0.0013 0.0007 'International Tables Vol C Tables 4.2.6.8 and 6.1.1.4'
Cl Cl 0.1484 0.1585 'International Tables Vol C Tables 4.2.6.8 and 6.1.1.4'
Cu Cu 0.3201 1.2651 'International Tables Vol C Tables 4.2.6.8 and 6.1.1.4'
N N 0.0061 0.0033 'International Tables Vol C Tables 4.2.6.8 and 6.1.1.4'
P P 0.1023 0.0942 'International Tables Vol C Tables 4.2.6.8 and 6.1.1.4'
S S 0.1246 0.1234 'International Tables Vol C Tables 4.2.6.8 and 6.1.1.4'
W W -0.8490 6.8722 'International Tables Vol C Tables 4.2.6.8 and 6.1.1.4'

loop_
_geom_angle_atom_site_label_1
_geom_angle_atom_site_label_2
_geom_angle_atom_site_label_3
_geom_angle
_geom_angle_site_symmetry_1
_geom_angle_site_symmetry_3
N4 W1 N6 79.37(16) . .
N4 W1 N2 81.10(16) . .
N6 W1 N2 80.75(15) . .
N4 W1 S2 162.54(12) . .
N6 W1 S2 86.73(12) . .
N2 W1 S2 86.31(11) . .
N4 W1 S1 86.66(11) . .
N6 W1 S1 161.04(12) . .
N2 W1 S1 84.50(10) . .
S2 W1 S1 104.21(5) . .
N4 W1 S3 86.29(12) . .
N6 W1 S3 87.95(12) . .
N2 W1 S3 164.39(10) . .
S2 W1 S3 103.86(5) . .
S1 W1 S3 103.99(5) . .
N4 W1 Cu1 139.39(11) . .
N6 W1 Cu1 139.08(12) . .
N2 W1 Cu1 91.63(10) . .
S2 W1 Cu1 52.54(4) . .
S1 W1 Cu1 52.79(4) . .
S3 W1 Cu1 103.95(4) . .
N4 W1 Cu3 93.18(12) . .
N6 W1 Cu3 140.46(12) . .
N2 W1 Cu3 136.87(10) . .
S2 W1 Cu3 104.28(4) . .
S1 W1 Cu3 52.41(4) . .
S3 W1 Cu3 52.66(4) . .
Cu1 W1 Cu3 65.46(2) . .
N4 W1 Cu2 138.48(12) . .
N6 W1 Cu2 93.40(11) . .
N2 W1 Cu2 138.51(10) . .
S2 W1 Cu2 52.25(4) . .
S1 W1 Cu2 105.55(4) . .
S3 W1 Cu2 52.42(4) . .
Cu1 W1 Cu2 66.32(2) . .
Cu3 W1 Cu2 66.78(2) . .
Cl1 Cu1 S2 123.77(7) . .
Cl1 Cu1 S1 124.13(6) . .
S2 Cu1 S1 110.95(5) . .
Cl1 Cu1 W1 179.46(6) . .
S2 Cu1 W1 56.05(4) . .
S1 Cu1 W1 56.17(3) . .
Cl1 Cu1 Cu3 122.33(6) . .
S2 Cu1 Cu3 100.53(5) . .
S1 Cu1 Cu3 49.72(4) . .
W1 Cu1 Cu3 57.429(19) . .
Cl1 Cu1 Cu2 122.35(6) . .
S2 Cu1 Cu2 49.02(4) . .
S1 Cu1 Cu2 100.75(4) . .
W1 Cu1 Cu2 57.125(19) . .
Cu3 Cu1 Cu2 60.96(2) . .
S4 Cu2 S2 116.03(6) . .
S4 Cu2 S3 133.14(7) . .
S2 Cu2 S3 110.81(6) . .
S4 Cu2 W1 168.62(5) . .
S2 Cu2 W1 55.78(4) . .
S3 Cu2 W1 55.96(4) . .
S4 Cu2 Cu1 112.35(5) . .
S2 Cu2 Cu1 49.06(4) . .
S3 Cu2 Cu1 98.89(5) . .
W1 Cu2 Cu1 56.554(18) . .
S4 Cu2 Cu3 121.96(5) . .
S2 Cu2 Cu3 98.76(4) . .
S3 Cu2 Cu3 48.97(4) . .
W1 Cu2 Cu3 56.479(19) . .
Cu1 Cu2 Cu3 58.88(2) . .
Cl2 Cu3 S1 120.03(7) . .
Cl2 Cu3 S3 128.23(7) . .
S1 Cu3 S3 110.92(5) . .
Cl2 Cu3 W1 175.51(6) . .
S1 Cu3 W1 56.10(4) . .
S3 Cu3 W1 56.05(4) . .
Cl2 Cu3 Cu1 118.96(6) . .
S1 Cu3 Cu1 50.01(4) . .
S3 Cu3 Cu1 99.88(5) . .
W1 Cu3 Cu1 57.113(19) . .
Cl2 Cu3 Cu2 124.17(6) . .
S1 Cu3 Cu2 100.30(4) . .
S3 Cu3 Cu2 48.83(4) . .
W1 Cu3 Cu2 56.737(19) . .
Cu1 Cu3 Cu2 60.16(2) . .
Cu3 S1 Cu1 80.26(5) . .
Cu3 S1 W1 71.49(4) . .
Cu1 S1 W1 71.04(4) . .
Cu2 S2 Cu1 81.91(5) . .
Cu2 S2 W1 71.97(5) . .
Cu1 S2 W1 71.41(4) . .
Cu2 S3 Cu3 82.20(5) . .
Cu2 S3 W1 71.62(5) . .
Cu3 S3 W1 71.29(5) . .
P1 S4 Cu2 108.22(8) . .
C28 P1 C16 104.9(3) . .
C28 P1 C22 109.2(3) . .
C16 P1 C22 108.4(3) . .
C28 P1 S4 114.5(2) . .
C16 P1 S4 113.2(2) . .
C22 P1 S4 106.4(2) . .
N1 B1 N5 108.6(5) . .
N1 B1 N3 108.6(4) . .
N5 B1 N3 109.5(5) . .
N1 B1 H1 111(3) . .
N5 B1 H1 107(3) . .
N3 B1 H1 111(3) . .
C2 N1 N2 110.0(4) . .
C2 N1 B1 129.9(4) . .
N2 N1 B1 120.2(4) . .
C4 N2 N1 105.7(4) . .
C4 N2 W1 133.4(3) . .
N1 N2 W1 120.9(3) . .
C7 N3 N4 108.3(5) . .
C7 N3 B1 129.9(5) . .
N4 N3 B1 121.7(4) . .
C9 N4 N3 106.6(4) . .
C9 N4 W1 133.0(4) . .
N3 N4 W1 120.2(3) . .
C12 N5 N6 109.9(4) . .
C12 N5 B1 128.6(5) . .
N6 N5 B1 121.4(4) . .
C14 N6 N5 106.5(4) . .
C14 N6 W1 132.3(4) . .
N5 N6 W1 120.9(3) . .
C2 C1 H1A 109.5 . .
C2 C1 H1B 109.5 . .
H1A C1 H1B 109.5 . .
C2 C1 H1C 109.5 . .
H1A C1 H1C 109.5 . .
H1B C1 H1C 109.5 . .
N1 C2 C3 107.7(4) . .
N1 C2 C1 122.9(5) . .
C3 C2 C1 129.4(6) . .
C2 C3 C4 107.2(5) . .
C2 C3 H3 126.4 . .
C4 C3 H3 126.4 . .
N2 C4 C3 109.4(4) . .
N2 C4 C5 126.0(5) . .
C3 C4 C5 124.5(5) . .
C4 C5 H5A 109.5 . .
C4 C5 H5B 109.5 . .
H5A C5 H5B 109.5 . .
C4 C5 H5C 109.5 . .
H5A C5 H5C 109.5 . .
H5B C5 H5C 109.5 . .
C7 C6 H6A 109.5 . .
C7 C6 H6B 109.5 . .
H6A C6 H6B 109.5 . .
C7 C6 H6C 109.5 . .
H6A C6 H6C 109.5 . .
H6B C6 H6C 109.5 . .
C8 C7 N3 108.5(5) . .
C8 C7 C6 129.6(6) . .
N3 C7 C6 121.9(7) . .
C7 C8 C9 108.0(6) . .
C7 C8 H8 126.0 . .
C9 C8 H8 126.0 . .
N4 C9 C8 108.6(6) . .
N4 C9 C10 125.5(5) . .
C8 C9 C10 125.9(6) . .
C9 C10 H10A 109.5 . .
C9 C10 H10B 109.5 . .
H10A C10 H10B 109.5 . .
C9 C10 H10C 109.5 . .
H10A C10 H10C 109.5 . .
H10B C10 H10C 109.5 . .
C12 C11 H11A 109.5 . .
C12 C11 H11B 109.5 . .
H11A C11 H11B 109.5 . .
C12 C11 H11C 109.5 . .
H11A C11 H11C 109.5 . .
H11B C11 H11C 109.5 . .
N5 C12 C13 107.5(5) . .
N5 C12 C11 123.6(6) . .
C13 C12 C11 128.9(5) . .
C12 C13 C14 107.4(5) . .
C12 C13 H13 126.3 . .
C14 C13 H13 126.3 . .
N6 C14 C13 108.6(5) . .
N6 C14 C15 126.3(5) . .
C13 C14 C15 125.0(5) . .
C14 C15 H15A 109.5 . .
C14 C15 H15B 109.5 . .
H15A C15 H15B 109.5 . .
C14 C15 H15C 109.5 . .
H15A C15 H15C 109.5 . .
H15B C15 H15C 109.5 . .
C17 C16 C21 119.0(6) . .
C17 C16 P1 119.8(5) . .
C21 C16 P1 121.3(5) . .
C18 C17 C16 120.4(7) . .
C18 C17 H17 119.8 . .
C16 C17 H17 119.8 . .
C17 C18 C19 120.9(7) . .
C17 C18 H18 119.6 . .
C19 C18 H18 119.6 . .
C20 C19 C18 118.9(7) . .
C20 C19 H19 120.5 . .
C18 C19 H19 120.5 . .
C19 C20 C21 121.1(8) . .
C19 C20 H20 119.5 . .
C21 C20 H20 119.5 . .
C16 C21 C20 119.7(7) . .
C16 C21 H21 120.1 . .
C20 C21 H21 120.1 . .
C23 C22 C27 119.6(6) . .
C23 C22 P1 121.7(5) . .
C27 C22 P1 118.7(5) . .
C22 C23 C24 120.5(6) . .
C22 C23 H23 119.7 . .
C24 C23 H23 119.7 . .
C25 C24 C23 119.4(6) . .
C25 C24 H24 120.3 . .
C23 C24 H24 120.3 . .
C26 C25 C24 120.0(6) . .
C26 C25 H25 120.0 . .
C24 C25 H25 120.0 . .
C25 C26 C27 121.9(6) . .
C25 C26 H26 119.1 . .
C27 C26 H26 119.1 . .
C22 C27 C26 118.6(6) . .
C22 C27 H27 120.7 . .
C26 C27 H27 120.7 . .
C29 C28 P1 114.5(4) . .
C29 C28 H28A 108.6 . .
P1 C28 H28A 108.6 . .
C29 C28 H28B 108.6 . .
P1 C28 H28B 108.6 . .
H28A C28 H28B 107.6 . .
C28 C29 C29 110.5(7) . 2_666
C28 C29 H29A 109.5 . .
C29 C29 H29A 109.5 2_666 .
C28 C29 H29B 109.5 . .
C29 C29 H29B 109.5 2_666 .
H29A C29 H29B 108.1 . .

loop_
_geom_bond_atom_site_label_1
_geom_bond_atom_site_label_2
_geom_bond_distance
_geom_bond_site_symmetry_2
W1 N4 2.258(4) .
W1 N6 2.263(4) .
W1 N2 2.297(4) .
W1 S2 2.3089(13) .
W1 S1 2.3171(13) .
W1 S3 2.3185(14) .
W1 Cu1 2.6381(6) .
W1 Cu3 2.6474(7) .
W1 Cu2 2.6553(7) .
Cu1 Cl1 2.1399(14) .
Cu1 S2 2.2092(15) .
Cu1 S1 2.2216(15) .
Cu1 Cu3 2.8577(10) .
Cu1 Cu2 2.8954(10) .
Cu2 S4 2.1934(16) .
Cu2 S2 2.2079(16) .
Cu2 S3 2.2174(16) .
Cu2 Cu3 2.9184(10) .
Cu3 Cl2 2.1510(16) .
Cu3 S1 2.2122(16) .
Cu3 S3 2.2223(15) .
S4 P1 2.006(2) .
P1 C28 1.812(6) .
P1 C16 1.813(6) .
P1 C22 1.818(6) .
B1 N1 1.520(8) .
B1 N5 1.521(8) .
B1 N3 1.520(9) .
B1 H1 1.01(6) .
N1 C2 1.340(7) .
N1 N2 1.385(5) .
N2 C4 1.360(6) .
N3 C7 1.368(7) .
N3 N4 1.392(6) .
N4 C9 1.360(7) .
N5 C12 1.352(7) .
N5 N6 1.370(6) .
N6 C14 1.365(7) .
C1 C2 1.490(7) .
C1 H1A 0.9700 .
C1 H1B 0.9700 .
C1 H1C 0.9700 .
C2 C3 1.373(7) .
C3 C4 1.373(7) .
C3 H3 0.9400 .
C4 C5 1.478(7) .
C5 H5A 0.9700 .
C5 H5B 0.9700 .
C5 H5C 0.9700 .
C6 C7 1.517(9) .
C6 H6A 0.9700 .
C6 H6B 0.9700 .
C6 H6C 0.9700 .
C7 C8 1.344(10) .
C8 C9 1.389(8) .
C8 H8 0.9400 .
C9 C10 1.491(9) .
C10 H10A 0.9700 .
C10 H10B 0.9700 .
C10 H10C 0.9700 .
C11 C12 1.507(8) .
C11 H11A 0.9700 .
C11 H11B 0.9700 .
C11 H11C 0.9700 .
C12 C13 1.372(8) .
C13 C14 1.382(7) .
C13 H13 0.9400 .
C14 C15 1.475(8) .
C15 H15A 0.9700 .
C15 H15B 0.9700 .
C15 H15C 0.9700 .
C16 C17 1.374(8) .
C16 C21 1.385(9) .
C17 C18 1.371(8) .
C17 H17 0.9400 .
C18 C19 1.385(11) .
C18 H18 0.9400 .
C19 C20 1.351(11) .
C19 H19 0.9400 .
C20 C21 1.392(9) .
C20 H20 0.9400 .
C21 H21 0.9400 .
C22 C23 1.386(8) .
C22 C27 1.387(8) .
C23 C24 1.394(8) .
C23 H23 0.9400 .
C24 C25 1.371(9) .
C24 H24 0.9400 .
C25 C26 1.358(9) .
C25 H25 0.9400 .
C26 C27 1.390(8) .
C26 H26 0.9400 .
C27 H27 0.9400 .
C28 C29 1.509(8) .
C28 H28A 0.9800 .
C28 H28B 0.9800 .
C29 C29 1.525(12) 2_666
C29 H29A 0.9800 .
C29 H29B 0.9800 .

loop_
_platon_squeeze_void_nr
_platon_squeeze_void_average_x
_platon_squeeze_void_average_y
_platon_squeeze_void_average_z
_platon_squeeze_void_volume
_platon_squeeze_void_count_electrons
_platon_squeeze_void_content
1 0.000 0.500 0.500 231 39 ' '

loop_
_publcif_info_datablock.id
_publcif_info_datablock.publ_exptl
_publcif_info_datablock.publ_geom
_publcif_info_datablock.structure
{121c37f3-c399-4668-955a-68f707833442} y y y

loop_
_publcif_info_cif.paper_type
E
